data_4503870
loop_
_publ_author_name
'Parrish, Damon A.'
'Deschamps, Jeffrey R.'
'Gilardi, Richard D.'
'Butcher, Raymond J.'

_publ_section_title
;
 Polymorphs of Picryl Bromide
;
_journal_issue 1
_journal_name_full 'Crystal Growth &amp; Design'
_journal_page_first 57
_journal_paper_doi 10.1021/cg700727n
_journal_volume 8
_journal_year 2008
_chemical_formula_moiety 'C6 H2 Br N3 O6'
_chemical_formula_sum 'C6 H2 Br N3 O6'
_chemical_formula_weight 292.02
_chemical_name_systematic
; 
 ? 
;
_space_group_IT_number 2
_symmetry_cell_setting triclinic
_symmetry_space_group_name_Hall '-P 1'
_symmetry_space_group_name_H-M 'P -1'
_atom_sites_solution_hydrogens geom
_atom_sites_solution_primary direct
_atom_sites_solution_secondary difmap
_audit_creation_method SHELXL-97
_cell_angle_alpha 72.762(2)
_cell_angle_beta 80.350(2)
_cell_angle_gamma 60.225(2)
_cell_formula_units_Z 12
_cell_length_a 14.8480(17)
_cell_length_b 14.8614(17)
_cell_length_c 15.3318(17)
_cell_measurement_reflns_used 9020
_cell_measurement_temperature 93(2)
_cell_measurement_theta_max 28.89
_cell_measurement_theta_min 2.39
_cell_volume 2803.8(6)
_computing_cell_refinement 'Bruker SMART'
_computing_data_collection 'Bruker SMART'
_computing_data_reduction 'Bruker SHELXTL'
_computing_molecular_graphics 'Bruker SHELXTL'
_computing_publication_material 'Bruker SHELXTL'
_computing_structure_refinement 'SHELXL-97 (Sheldrick, 1997)'
_computing_structure_solution 'SHELXS-97 (Sheldrick, 1990)'
_diffrn_ambient_temperature 93(2)
_diffrn_measured_fraction_theta_full 0.993
_diffrn_measured_fraction_theta_max 0.993
_diffrn_measurement_device_type 'Bruker SMART 1000 CCD area detector'
_diffrn_measurement_method 'phi and omega scans'
_diffrn_radiation_monochromator graphite
_diffrn_radiation_source 'fine-focus sealed tube'
_diffrn_radiation_type MoK\a
_diffrn_radiation_wavelength 0.71073
_diffrn_reflns_av_R_equivalents 0.0251
_diffrn_reflns_av_sigmaI/netI 0.0522
_diffrn_reflns_limit_h_max 18
_diffrn_reflns_limit_h_min -17
_diffrn_reflns_limit_k_max 18
_diffrn_reflns_limit_k_min -18
_diffrn_reflns_limit_l_max 18
_diffrn_reflns_limit_l_min -18
_diffrn_reflns_number 18491
_diffrn_reflns_theta_full 26.02
_diffrn_reflns_theta_max 26.02
_diffrn_reflns_theta_min 1.39
_diffrn_standards_decay_% none
_exptl_absorpt_coefficient_mu 4.419
_exptl_absorpt_correction_T_max 0.670
_exptl_absorpt_correction_T_min 0.280
_exptl_absorpt_correction_type integration
_exptl_crystal_colour 'pale yellow'
_exptl_crystal_density_diffrn 2.075
_exptl_crystal_density_meas ?
_exptl_crystal_density_method 'not measured'
_exptl_crystal_description triclinic
_exptl_crystal_F_000 1704
_exptl_crystal_size_max .24
_exptl_crystal_size_mid .18
_exptl_crystal_size_min .10
_refine_diff_density_max 0.854
_refine_diff_density_min -0.631
_refine_diff_density_rms 0.104
_refine_ls_extinction_method none
_refine_ls_goodness_of_fit_ref 1.031
_refine_ls_hydrogen_treatment mixed
_refine_ls_matrix_type full
_refine_ls_number_parameters 865
_refine_ls_number_reflns 10963
_refine_ls_number_restraints 0
_refine_ls_restrained_S_all 1.031
_refine_ls_R_factor_all 0.0639
_refine_ls_R_factor_gt 0.0397
_refine_ls_shift/su_max 0.003
_refine_ls_shift/su_mean 0.000
_refine_ls_structure_factor_coef Fsqd
_refine_ls_weighting_details 'calc w=1/[\s^2^(Fo^2^)+(0.0353P)^2^+4.8505P] where P=(Fo^2^+2Fc^2^)/3'
_refine_ls_weighting_scheme calc
_refine_ls_wR_factor_gt 0.0861
_refine_ls_wR_factor_ref 0.0942
_reflns_number_gt 8045
_reflns_number_total 10963
_reflns_threshold_expression >2sigma(I)
_cod_data_source_file hapbr02z.cif
_cod_data_source_block hapbr02z
_cod_depositor_comments
;
The following automatic conversions were performed:

'_symmetry_cell_setting' value 'Triclinic' changed to 'triclinic'
according to /home/saulius/struct/CIF-dictionaries/cif_core.dic
dictionary named 'cif_core.dic' version 2.4.1 from 2010-06-29.

Automatic conversion script
Id: cif_fix_values 1715 2011-07-08 13:25:40Z adriana 

The following automatic conversions were performed:

'_exptl_crystal_density_meas' value 'not measured' was changed to '?'
- the value is perceived as not measured.

Automatic conversion script
Id: cif_fix_values 3008 2015-01-20 13:52:24Z robertas 
;
_cod_original_sg_symbol_H-M P-1
_cod_database_code 4503870

loop_
_symmetry_equiv_pos_as_xyz
'x, y, z'
'-x, -y, -z'

loop_
_atom_site_label
_atom_site_type_symbol
_atom_site_fract_x
_atom_site_fract_y
_atom_site_fract_z
_atom_site_U_iso_or_equiv
_atom_site_adp_type
_atom_site_occupancy
_atom_site_symmetry_multiplicity
_atom_site_calc_flag
_atom_site_refinement_flags
Br01 Br 0.17608(3) 0.84377(3) 0.35442(3) 0.02257(11) Uani 1 1 d .
C101 C 0.2567(3) 0.6977(3) 0.3586(3) 0.0164(9) Uani 1 1 d .
C201 C 0.2112(3) 0.6368(3) 0.3540(3) 0.0130(8) Uani 1 1 d .
N201 N 0.0981(3) 0.6855(3) 0.3462(2) 0.0161(8) Uani 1 1 d .
O101 O 0.0426(2) 0.7246(3) 0.4086(2) 0.0248(7) Uani 1 1 d .
O201 O 0.0663(2) 0.6817(2) 0.2800(2) 0.0215(7) Uani 1 1 d .
C301 C 0.2679(3) 0.5290(3) 0.3552(3) 0.0166(9) Uani 1 1 d .
H301 H 0.2349 0.4891 0.3526 0.020 Uiso 1 1 calc R
C401 C 0.3743(3) 0.4824(3) 0.3601(3) 0.0163(9) Uani 1 1 d .
N401 N 0.4365(3) 0.3662(3) 0.3650(2) 0.0215(8) Uani 1 1 d .
O301 O 0.3942(2) 0.3262(2) 0.3389(2) 0.0282(8) Uani 1 1 d .
O401 O 0.5246(2) 0.3196(3) 0.3925(2) 0.0313(8) Uani 1 1 d .
C501 C 0.4252(3) 0.5382(3) 0.3623(3) 0.0185(9) Uani 1 1 d .
H501 H 0.4987 0.5044 0.3645 0.022 Uiso 1 1 calc R
C601 C 0.3648(3) 0.6449(4) 0.3613(3) 0.0180(9) Uani 1 1 d .
N601 N 0.4207(3) 0.7016(3) 0.3682(3) 0.0231(9) Uani 1 1 d .
O501 O 0.4915(3) 0.6971(3) 0.3144(2) 0.0354(9) Uani 1 1 d .
O601 O 0.3903(3) 0.7509(3) 0.4275(3) 0.0479(11) Uani 1 1 d .
Br02 Br -0.19264(3) 0.20839(4) 0.38236(3) 0.02255(11) Uani 1 1 d .
C102 C -0.1184(3) 0.2792(3) 0.3844(3) 0.0152(9) Uani 1 1 d .
C202 C -0.0112(3) 0.2266(3) 0.3940(3) 0.0147(9) Uani 1 1 d .
N202 N 0.0490(3) 0.1103(3) 0.4017(3) 0.0199(8) Uani 1 1 d .
O102 O 0.0479(2) 0.0793(2) 0.3363(2) 0.0269(7) Uani 1 1 d .
O202 O 0.0961(3) 0.0537(3) 0.4716(2) 0.0369(9) Uani 1 1 d .
C302 C 0.0432(3) 0.2784(3) 0.3988(3) 0.0182(9) Uani 1 1 d .
H302 H 0.1163 0.2407 0.4059 0.022 Uiso 1 1 calc R
C402 C -0.0126(3) 0.3861(3) 0.3928(3) 0.0173(9) Uani 1 1 d .
N402 N 0.0431(3) 0.4429(3) 0.4000(3) 0.0222(9) Uani 1 1 d .
O302 O 0.1374(3) 0.3919(3) 0.4065(3) 0.0384(9) Uani 1 1 d .
O402 O -0.0093(3) 0.5381(3) 0.4001(2) 0.0293(8) Uani 1 1 d .
C502 C -0.1192(3) 0.4436(3) 0.3829(3) 0.0181(9) Uani 1 1 d .
H502 H -0.1563 0.5182 0.3791 0.022 Uiso 1 1 calc R
C602 C -0.1688(3) 0.3882(3) 0.3786(3) 0.0146(9) Uani 1 1 d .
N602 N -0.2830(3) 0.4484(3) 0.3665(3) 0.0214(8) Uani 1 1 d .
O502 O -0.3375(2) 0.4639(3) 0.4342(2) 0.0309(8) Uani 1 1 d .
O602 O -0.3131(2) 0.4790(3) 0.2889(2) 0.0372(9) Uani 1 1 d .
Br03 Br 0.81355(3) -0.17133(4) 0.38338(3) 0.02334(11) Uani 1 1 d .
C103 C 0.6677(3) -0.1004(4) 0.3827(3) 0.0166(9) Uani 1 1 d .
C203 C 0.6117(3) 0.0080(3) 0.3778(3) 0.0165(9) Uani 1 1 d .
N203 N 0.6662(3) 0.0694(3) 0.3744(3) 0.0244(9) Uani 1 1 d .
O103 O 0.6852(3) 0.0735(3) 0.4464(2) 0.0342(8) Uani 1 1 d .
O203 O 0.6862(4) 0.1129(4) 0.2994(3) 0.0649(14) Uani 1 1 d .
C303 C 0.5042(3) 0.0643(3) 0.3763(3) 0.0175(9) Uani 1 1 d .
H303 H 0.4674 0.1386 0.3738 0.021 Uiso 1 1 calc R
C403 C 0.4531(3) 0.0071(3) 0.3787(3) 0.0170(9) Uani 1 1 d .
N403 N 0.3394(3) 0.0651(3) 0.3728(3) 0.0221(8) Uani 1 1 d .
O303 O 0.2940(2) 0.1508(3) 0.3953(3) 0.0354(9) Uani 1 1 d .
O403 O 0.2971(2) 0.0270(3) 0.3449(2) 0.0325(8) Uani 1 1 d .
C503 C 0.5040(3) -0.1011(3) 0.3857(3) 0.0178(9) Uani 1 1 d .
H503 H 0.4670 -0.1391 0.3894 0.021 Uiso 1 1 calc R
C603 C 0.6113(3) -0.1527(3) 0.3871(3) 0.0173(9) Uani 1 1 d .
N603 N 0.6653(3) -0.2687(3) 0.3911(2) 0.0187(8) Uani 1 1 d .
O503 O 0.6571(3) -0.3291(3) 0.4605(2) 0.0439(10) Uani 1 1 d .
O603 O 0.7136(3) -0.2959(3) 0.3235(2) 0.0390(9) Uani 1 1 d .
Br04 Br 0.43129(3) -0.75899(4) 0.13978(3) 0.02455(11) Uani 1 1 d .
C104 C 0.3539(3) -0.6114(3) 0.1320(3) 0.0163(9) Uani 1 1 d .
C204 C 0.4000(3) -0.5481(3) 0.1255(3) 0.0164(9) Uani 1 1 d .
N204 N 0.5147(3) -0.5992(3) 0.1278(3) 0.0196(8) Uani 1 1 d .
O104 O 0.5639(2) -0.6333(3) 0.0626(2) 0.0354(9) Uani 1 1 d .
O204 O 0.5513(2) -0.6034(3) 0.1952(2) 0.0289(8) Uani 1 1 d .
C304 C 0.3450(3) -0.4402(3) 0.1209(3) 0.0159(9) Uani 1 1 d .
H304 H 0.3788 -0.3995 0.1189 0.019 Uiso 1 1 calc R
C404 C 0.2371(3) -0.3937(3) 0.1195(3) 0.0142(9) Uani 1 1 d .
N404 N 0.1766(3) -0.2782(3) 0.1117(2) 0.0185(8) Uani 1 1 d .
O304 O 0.2176(2) -0.2355(3) 0.1349(2) 0.0271(7) Uani 1 1 d .
O404 O 0.0874(2) -0.2325(2) 0.0835(2) 0.0242(7) Uani 1 1 d .
C504 C 0.1862(3) -0.4514(3) 0.1268(3) 0.0190(10) Uani 1 1 d .
H504 H 0.1126 -0.4177 0.1261 0.023 Uiso 1 1 calc R
C604 C 0.2453(3) -0.5596(3) 0.1350(3) 0.0146(9) Uani 1 1 d .
N604 N 0.1913(3) -0.6236(3) 0.1455(3) 0.0212(8) Uani 1 1 d .
O504 O 0.1651(5) -0.6550(5) 0.2186(3) 0.099(2) Uani 1 1 d .
O604 O 0.1753(5) -0.6375(5) 0.0799(3) 0.089(2) Uani 1 1 d .
Br05 Br 0.81370(4) -0.13375(4) 0.12045(3) 0.02777(12) Uani 1 1 d .
C105 C 0.7349(3) -0.2006(4) 0.1183(3) 0.0177(9) Uani 1 1 d .
C205 C 0.6273(3) -0.1455(3) 0.1161(3) 0.0165(9) Uani 1 1 d .
N205 N 0.5726(3) -0.0302(3) 0.1145(3) 0.0199(8) Uani 1 1 d .
O105 O 0.5688(5) 0.0316(3) 0.0451(3) 0.112(3) Uani 1 1 d .
O205 O 0.5360(4) -0.0057(3) 0.1831(3) 0.0614(14) Uani 1 1 d .
C305 C 0.5682(3) -0.1931(3) 0.1161(3) 0.0180(9) Uani 1 1 d .
H305 H 0.4945 -0.1546 0.1176 0.022 Uiso 1 1 calc R
C405 C 0.6209(3) -0.3000(3) 0.1140(3) 0.0167(9) Uani 1 1 d .
N405 N 0.5610(3) -0.3521(3) 0.1074(2) 0.0203(8) Uani 1 1 d .
O305 O 0.4663(2) -0.3041(3) 0.1200(2) 0.0322(8) Uani 1 1 d .
O405 O 0.6085(2) -0.4387(2) 0.0877(2) 0.0255(7) Uani 1 1 d .
C505 C 0.7283(3) -0.3595(3) 0.1170(3) 0.0156(9) Uani 1 1 d .
H505 H 0.7629 -0.4331 0.1169 0.019 Uiso 1 1 calc R
C605 C 0.7827(3) -0.3081(4) 0.1200(3) 0.0178(9) Uani 1 1 d .
N605 N 0.8970(3) -0.3721(3) 0.1278(3) 0.0222(9) Uani 1 1 d .
O505 O 0.9484(3) -0.3799(4) 0.0589(3) 0.0672(15) Uani 1 1 d .
O605 O 0.9312(2) -0.4139(3) 0.2032(2) 0.0383(9) Uani 1 1 d .
Br06 Br -0.21068(3) 0.24118(4) 0.12562(3) 0.02262(11) Uani 1 1 d .
C106 C -0.0654(3) 0.1774(3) 0.1246(3) 0.0162(9) Uani 1 1 d .
C206 C -0.0034(3) 0.0685(3) 0.1285(3) 0.0155(9) Uani 1 1 d .
N206 N -0.0527(3) 0.0028(3) 0.1309(3) 0.0200(8) Uani 1 1 d .
O106 O -0.1001(3) 0.0227(3) 0.0636(2) 0.0332(8) Uani 1 1 d .
O206 O -0.0414(3) -0.0689(3) 0.1995(2) 0.0329(8) Uani 1 1 d .
C306 C 0.1041(3) 0.0176(4) 0.1323(3) 0.0195(10) Uani 1 1 d .
H306 H 0.1445 -0.0568 0.1358 0.023 Uiso 1 1 calc R
C406 C 0.1495(3) 0.0792(3) 0.1306(3) 0.0168(9) Uani 1 1 d .
N406 N 0.2643(3) 0.0274(3) 0.1330(3) 0.0247(9) Uani 1 1 d .
O306 O 0.3114(2) -0.0705(3) 0.1502(2) 0.0331(8) Uani 1 1 d .
O406 O 0.3040(2) 0.0858(3) 0.1177(3) 0.0361(9) Uani 1 1 d .
C506 C 0.0933(3) 0.1862(4) 0.1291(3) 0.0174(9) Uani 1 1 d .
H506 H 0.1267 0.2262 0.1303 0.021 Uiso 1 1 calc R
C606 C -0.0135(3) 0.2335(3) 0.1259(3) 0.0161(9) Uani 1 1 d .
N606 N -0.0731(3) 0.3492(3) 0.1231(2) 0.0195(8) Uani 1 1 d .
O506 O -0.0513(2) 0.3770(3) 0.1806(2) 0.0282(8) Uani 1 1 d .
O606 O -0.1362(2) 0.4074(2) 0.0640(2) 0.0288(8) Uani 1 1 d .

loop_
_atom_site_aniso_label
_atom_site_aniso_U_11
_atom_site_aniso_U_22
_atom_site_aniso_U_33
_atom_site_aniso_U_23
_atom_site_aniso_U_13
_atom_site_aniso_U_12
Br01 0.0282(2) 0.0128(2) 0.0246(2) -0.00472(19) -0.00135(18) -0.0079(2)
C101 0.019(2) 0.014(2) 0.013(2) -0.0029(18) 0.0003(16) -0.0056(19)
C201 0.0103(19) 0.014(2) 0.012(2) -0.0020(17) -0.0025(15) -0.0040(17)
N201 0.0130(17) 0.0122(19) 0.020(2) -0.0041(16) 0.0006(14) -0.0040(15)
O101 0.0152(15) 0.0288(19) 0.0252(18) -0.0123(15) 0.0039(13) -0.0050(14)
O201 0.0194(15) 0.0290(19) 0.0176(16) -0.0035(14) -0.0051(12) -0.0125(14)
C301 0.018(2) 0.018(2) 0.015(2) -0.0038(18) -0.0006(16) -0.0104(19)
C401 0.012(2) 0.015(2) 0.016(2) -0.0027(18) -0.0013(16) -0.0027(18)
N401 0.022(2) 0.014(2) 0.020(2) -0.0034(16) -0.0011(15) -0.0027(17)
O301 0.0337(19) 0.0146(17) 0.0298(19) -0.0063(15) -0.0023(14) -0.0059(15)
O401 0.0192(17) 0.0202(18) 0.036(2) -0.0016(15) -0.0047(14) 0.0025(15)
C501 0.011(2) 0.020(2) 0.018(2) -0.0005(19) -0.0017(16) -0.0049(19)
C601 0.021(2) 0.022(2) 0.015(2) -0.0038(19) 0.0011(17) -0.015(2)
N601 0.0201(19) 0.026(2) 0.025(2) -0.0029(18) -0.0040(16) -0.0136(18)
O501 0.0310(19) 0.036(2) 0.045(2) -0.0099(18) 0.0075(16) -0.0229(18)
O601 0.060(3) 0.073(3) 0.046(2) -0.030(2) 0.011(2) -0.052(2)
Br02 0.0222(2) 0.0225(2) 0.0294(3) -0.0053(2) -0.00340(18) -0.0151(2)
C102 0.018(2) 0.015(2) 0.015(2) -0.0013(18) -0.0004(16) -0.0112(19)
C202 0.015(2) 0.010(2) 0.016(2) -0.0013(17) -0.0025(16) -0.0038(18)
N202 0.0166(18) 0.013(2) 0.026(2) -0.0046(17) -0.0030(15) -0.0039(16)
O102 0.0322(18) 0.0162(17) 0.0299(19) -0.0116(15) -0.0016(14) -0.0063(15)
O202 0.043(2) 0.0149(18) 0.035(2) -0.0001(16) -0.0154(17) -0.0002(16)
C302 0.0107(19) 0.021(2) 0.021(2) -0.0062(19) 0.0026(16) -0.0062(19)
C402 0.022(2) 0.016(2) 0.019(2) -0.0028(19) -0.0011(17) -0.013(2)
N402 0.024(2) 0.020(2) 0.030(2) -0.0055(18) 0.0002(16) -0.0163(19)
O302 0.0232(18) 0.038(2) 0.064(3) -0.020(2) 0.0039(17) -0.0197(18)
O402 0.041(2) 0.0192(19) 0.034(2) -0.0048(15) -0.0070(15) -0.0186(17)
C502 0.019(2) 0.014(2) 0.017(2) -0.0060(18) 0.0041(17) -0.0052(19)
C602 0.0073(18) 0.018(2) 0.013(2) -0.0036(18) -0.0019(15) -0.0017(17)
N602 0.0132(18) 0.018(2) 0.029(2) -0.0046(18) -0.0025(16) -0.0051(17)
O502 0.0171(16) 0.041(2) 0.0242(18) -0.0054(16) 0.0006(13) -0.0080(16)
O602 0.0203(17) 0.050(2) 0.025(2) -0.0055(17) -0.0093(14) -0.0043(17)
Br03 0.0116(2) 0.0264(3) 0.0267(3) -0.0052(2) -0.00088(17) -0.00582(19)
C103 0.0103(19) 0.020(2) 0.016(2) -0.0051(19) 0.0002(16) -0.0048(18)
C203 0.014(2) 0.017(2) 0.020(2) -0.0021(18) -0.0019(16) -0.0095(19)
N203 0.021(2) 0.016(2) 0.037(3) -0.0040(18) 0.0004(17) -0.0119(18)
O103 0.037(2) 0.031(2) 0.042(2) -0.0022(17) -0.0170(16) -0.0212(18)
O203 0.111(4) 0.094(4) 0.039(2) -0.015(2) 0.020(2) -0.092(3)
C303 0.016(2) 0.010(2) 0.024(2) -0.0052(19) 0.0000(17) -0.0039(18)
C403 0.012(2) 0.016(2) 0.023(2) -0.0061(19) 0.0021(17) -0.0067(18)
N403 0.0136(18) 0.018(2) 0.030(2) -0.0031(18) -0.0022(15) -0.0049(17)
O303 0.0200(17) 0.0213(19) 0.056(2) -0.0127(18) 0.0021(16) -0.0023(15)
O403 0.0201(17) 0.033(2) 0.045(2) -0.0095(17) -0.0091(15) -0.0108(16)
C503 0.018(2) 0.020(2) 0.020(2) -0.0034(19) -0.0017(17) -0.012(2)
C603 0.019(2) 0.014(2) 0.018(2) -0.0043(18) 0.0029(17) -0.0086(19)
N603 0.0140(18) 0.014(2) 0.024(2) -0.0049(17) -0.0013(15) -0.0030(16)
O503 0.064(3) 0.0173(19) 0.032(2) 0.0034(16) 0.0115(18) -0.0146(19)
O603 0.053(2) 0.0174(19) 0.0245(19) -0.0054(15) 0.0064(17) -0.0025(17)
Br04 0.0272(2) 0.0115(2) 0.0287(3) -0.00564(19) -0.00062(19) -0.0043(2)
C104 0.017(2) 0.012(2) 0.016(2) -0.0051(18) 0.0001(16) -0.0033(18)
C204 0.011(2) 0.019(2) 0.019(2) -0.0036(19) 0.0022(16) -0.0078(19)
N204 0.0127(18) 0.018(2) 0.025(2) -0.0017(17) -0.0009(16) -0.0065(16)
O104 0.0151(16) 0.049(2) 0.039(2) -0.0235(19) 0.0058(14) -0.0078(16)
O204 0.0172(16) 0.038(2) 0.0276(19) -0.0022(16) -0.0038(13) -0.0130(16)
C304 0.015(2) 0.016(2) 0.019(2) -0.0058(18) -0.0008(16) -0.0078(19)
C404 0.0121(19) 0.012(2) 0.013(2) -0.0024(17) -0.0033(15) -0.0004(17)
N404 0.0175(19) 0.015(2) 0.020(2) -0.0034(16) 0.0002(15) -0.0059(17)
O304 0.0260(17) 0.0188(18) 0.038(2) -0.0110(15) -0.0015(14) -0.0097(15)
O404 0.0171(16) 0.0199(17) 0.0234(17) -0.0015(14) -0.0020(13) -0.0015(14)
C504 0.011(2) 0.017(2) 0.024(2) -0.0041(19) -0.0003(17) -0.0036(19)
C604 0.017(2) 0.016(2) 0.014(2) -0.0007(18) -0.0008(16) -0.0118(19)
N604 0.023(2) 0.021(2) 0.023(2) -0.0046(18) 0.0014(16) -0.0144(18)
O504 0.173(6) 0.188(6) 0.032(3) 0.004(3) -0.003(3) -0.174(6)
O604 0.183(6) 0.146(5) 0.036(3) -0.029(3) 0.022(3) -0.154(5)
Br05 0.0346(3) 0.0356(3) 0.0302(3) -0.0111(2) 0.0021(2) -0.0285(2)
C105 0.023(2) 0.024(3) 0.016(2) -0.0041(19) -0.0007(17) -0.019(2)
C205 0.024(2) 0.010(2) 0.015(2) -0.0034(18) 0.0004(17) -0.0082(19)
N205 0.0208(19) 0.016(2) 0.020(2) -0.0024(17) -0.0043(15) -0.0063(17)
O105 0.234(7) 0.016(2) 0.035(3) -0.004(2) 0.029(3) -0.033(3)
O205 0.101(4) 0.018(2) 0.028(2) -0.0083(18) 0.004(2) -0.002(2)
C305 0.014(2) 0.012(2) 0.020(2) -0.0006(18) -0.0001(17) -0.0022(18)
C405 0.0106(19) 0.017(2) 0.024(2) -0.0079(19) 0.0001(16) -0.0064(18)
N405 0.023(2) 0.022(2) 0.021(2) -0.0040(17) -0.0021(15) -0.0142(18)
O305 0.0151(16) 0.034(2) 0.055(2) -0.0217(18) 0.0056(15) -0.0141(16)
O405 0.0244(17) 0.0172(18) 0.039(2) -0.0097(15) -0.0057(14) -0.0098(15)
C505 0.0105(19) 0.011(2) 0.020(2) -0.0026(18) -0.0035(16) -0.0016(17)
C605 0.014(2) 0.018(2) 0.018(2) -0.0024(19) 0.0001(17) -0.0067(19)
N605 0.0143(18) 0.023(2) 0.029(2) -0.0069(18) -0.0019(16) -0.0088(17)
O505 0.0185(19) 0.128(4) 0.028(2) -0.013(2) 0.0067(16) -0.020(2)
O605 0.0234(18) 0.043(2) 0.033(2) -0.0006(18) -0.0111(15) -0.0066(17)
Br06 0.0115(2) 0.0266(3) 0.0264(3) -0.0054(2) 0.00012(17) -0.00741(19)
C106 0.012(2) 0.017(2) 0.019(2) -0.0052(19) 0.0004(16) -0.0070(18)
C206 0.020(2) 0.015(2) 0.015(2) -0.0016(18) 0.0021(16) -0.0134(19)
N206 0.0170(19) 0.021(2) 0.030(2) -0.0092(18) 0.0021(16) -0.0142(17)
O106 0.039(2) 0.038(2) 0.038(2) -0.0056(17) -0.0087(16) -0.0288(18)
O206 0.043(2) 0.0256(19) 0.036(2) -0.0003(17) 0.0015(16) -0.0258(17)
C306 0.020(2) 0.013(2) 0.020(2) -0.0044(19) -0.0001(18) -0.0046(19)
C406 0.0090(19) 0.018(2) 0.018(2) -0.0033(18) -0.0012(16) -0.0019(18)
N406 0.0133(18) 0.022(2) 0.036(2) -0.0075(19) 0.0030(16) -0.0070(18)
O306 0.0155(16) 0.0184(19) 0.057(2) -0.0099(17) -0.0024(15) -0.0009(15)
O406 0.0180(17) 0.031(2) 0.066(3) -0.0167(19) 0.0029(16) -0.0151(16)
C506 0.016(2) 0.023(2) 0.020(2) -0.0092(19) 0.0020(17) -0.013(2)
C606 0.016(2) 0.012(2) 0.017(2) -0.0047(18) 0.0007(16) -0.0041(18)
N606 0.0143(18) 0.019(2) 0.023(2) -0.0048(17) 0.0004(15) -0.0065(17)
O506 0.0321(18) 0.0218(18) 0.0327(19) -0.0113(15) -0.0036(15) -0.0110(16)
O606 0.0279(18) 0.0146(17) 0.0319(19) -0.0029(15) -0.0077(15) -0.0007(15)

loop_
_atom_type_symbol
_atom_type_description
_atom_type_scat_dispersion_real
_atom_type_scat_dispersion_imag
_atom_type_scat_source
C C 0.0033 0.0016 'International Tables Vol C Tables 4.2.6.8 and 6.1.1.4'
H H 0.0000 0.0000 'International Tables Vol C Tables 4.2.6.8 and 6.1.1.4'
N N 0.0061 0.0033 'International Tables Vol C Tables 4.2.6.8 and 6.1.1.4'
O O 0.0106 0.0060 'International Tables Vol C Tables 4.2.6.8 and 6.1.1.4'
Br Br -0.2901 2.4595 'International Tables Vol C Tables 4.2.6.8 and 6.1.1.4'

loop_
_geom_angle_atom_site_label_1
_geom_angle_atom_site_label_2
_geom_angle_atom_site_label_3
_geom_angle
_geom_angle_site_symmetry_3
C101 Br01 O102 176.75(14) 1_565
C201 C101 C601 116.1(4) .
C201 C101 Br01 121.1(3) .
C601 C101 Br01 122.7(3) .
C301 C201 C101 123.1(4) .
C301 C201 N201 116.1(4) .
C101 C201 N201 120.8(4) .
O201 N201 O101 124.7(3) .
O201 N201 C201 117.6(3) .
O101 N201 C201 117.6(3) .
C401 C301 C201 117.1(4) .
C401 C301 H301 121.4 .
C201 C301 H301 121.4 .
C301 C401 C501 123.1(4) .
C301 C401 N401 118.2(4) .
C501 C401 N401 118.6(4) .
O401 N401 O301 125.8(4) .
O401 N401 C401 118.0(4) .
O301 N401 C401 116.2(4) .
C601 C501 C401 117.1(4) .
C601 C501 H501 121.4 .
C401 C501 H501 121.4 .
C501 C601 C101 123.4(4) .
C501 C601 N601 116.1(4) .
C101 C601 N601 120.4(4) .
O501 N601 O601 125.2(4) .
O501 N601 C601 117.9(4) .
O601 N601 C601 116.9(3) .
C102 Br02 O103 161.96(14) 1_455
C602 C102 C202 116.1(4) .
C602 C102 Br02 121.0(3) .
C202 C102 Br02 122.8(3) .
C302 C202 C102 122.8(4) .
C302 C202 N202 117.1(3) .
C102 C202 N202 120.1(4) .
O202 N202 O102 125.6(4) .
O202 N202 C202 117.5(4) .
O102 N202 C202 116.9(4) .
C402 C302 C202 117.3(4) .
C402 C302 H302 121.3 .
C202 C302 H302 121.3 .
C302 C402 C502 122.9(4) .
C302 C402 N402 118.5(4) .
C502 C402 N402 118.5(4) .
O302 N402 O402 124.6(4) .
O302 N402 C402 117.9(4) .
O402 N402 C402 117.4(4) .
C602 C502 C402 117.1(4) .
C602 C502 H502 121.4 .
C402 C502 H502 121.4 .
C502 C602 C102 123.7(4) .
C502 C602 N602 118.1(4) .
C102 C602 N602 118.2(4) .
O502 N602 O602 125.8(4) .
O502 N602 C602 117.4(4) .
O602 N602 C602 116.8(3) .
C103 Br03 O101 172.06(14) 1_645
C603 C103 C203 116.8(4) .
C603 C103 Br03 122.4(3) .
C203 C103 Br03 120.8(3) .
C103 C203 C303 123.2(4) .
C103 C203 N203 120.1(4) .
C303 C203 N203 116.7(4) .
O103 N203 O203 125.7(4) .
O103 N203 C203 117.5(4) .
O203 N203 C203 116.8(4) .
C403 C303 C203 116.8(4) .
C403 C303 H303 121.6 .
C203 C303 H303 121.6 .
C503 C403 C303 122.9(4) .
C503 C403 N403 118.8(4) .
C303 C403 N403 118.4(4) .
O403 N403 O303 124.8(4) .
O403 N403 C403 118.5(4) .
O303 N403 C403 116.7(4) .
C403 C503 C603 117.4(4) .
C403 C503 H503 121.3 .
C603 C503 H503 121.3 .
C103 C603 C503 123.0(4) .
C103 C603 N603 120.3(4) .
C503 C603 N603 116.7(4) .
O503 N603 O603 124.5(4) .
O503 N603 C603 118.1(3) .
O603 N603 C603 117.4(4) .
C104 Br04 O205 170.09(14) 1_545
C204 C104 C604 116.1(4) .
C204 C104 Br04 122.6(3) .
C604 C104 Br04 121.3(3) .
C304 C204 C104 123.7(4) .
C304 C204 N204 117.4(4) .
C104 C204 N204 118.9(4) .
O104 N204 O204 125.8(4) .
O104 N204 C204 117.4(4) .
O204 N204 C204 116.8(3) .
C204 C304 C404 116.5(4) .
C204 C304 H304 121.7 .
C404 C304 H304 121.7 .
C504 C404 C304 123.0(4) .
C504 C404 N404 119.2(3) .
C304 C404 N404 117.8(4) .
O304 N404 O404 125.5(4) .
O304 N404 C404 117.5(3) .
O404 N404 C404 117.0(4) .
C404 C504 C604 117.7(4) .
C404 C504 H504 121.1 .
C604 C504 H504 121.1 .
C504 C604 C104 122.9(4) .
C504 C604 N604 118.4(4) .
C104 C604 N604 118.7(4) .
O504 N604 O604 123.7(4) .
O504 N604 C604 117.9(4) .
O604 N604 C604 118.4(4) .
C105 Br05 O106 160.04(15) 1_655
C605 C105 C205 117.2(4) .
C605 C105 Br05 120.7(3) .
C205 C105 Br05 122.1(3) .
C305 C205 C105 123.0(4) .
C305 C205 N205 117.9(4) .
C105 C205 N205 119.1(4) .
O105 N205 O205 123.3(4) .
O105 N205 C205 118.5(4) .
O205 N205 C205 118.2(4) .
C205 C305 C405 117.0(4) .
C205 C305 H305 121.5 .
C405 C305 H305 121.5 .
C305 C405 C505 122.5(4) .
C305 C405 N405 118.8(4) .
C505 C405 N405 118.7(4) .
O405 N405 O305 124.9(4) .
O405 N405 C405 117.7(3) .
O305 N405 C405 117.4(4) .
C605 C505 C405 117.6(4) .
C605 C505 H505 121.2 .
C405 C505 H505 121.2 .
C505 C605 C105 122.6(4) .
C505 C605 N605 118.0(4) .
C105 C605 N605 119.4(4) .
O505 N605 O605 124.6(4) .
O505 N605 C605 117.9(4) .
O605 N605 C605 117.5(3) .
C106 Br06 O104 161.96(14) 1_465
C606 C106 C206 116.2(4) .
C606 C106 Br06 122.3(3) .
C206 C106 Br06 121.4(3) .
C306 C206 C106 122.9(4) .
C306 C206 N206 117.6(4) .
C106 C206 N206 119.5(4) .
O206 N206 O106 125.0(4) .
O206 N206 C206 117.1(4) .
O106 N206 C206 117.9(4) .
C406 C306 C206 117.3(4) .
C406 C306 H306 121.3 .
C206 C306 H306 121.3 .
C306 C406 C506 123.0(4) .
C306 C406 N406 118.6(4) .
C506 C406 N406 118.4(4) .
O406 N406 O306 125.5(4) .
O406 N406 C406 117.5(4) .
O306 N406 C406 117.0(4) .
C406 C506 C606 117.7(4) .
C406 C506 H506 121.1 .
C606 C506 H506 121.1 .
C506 C606 C106 122.8(4) .
C506 C606 N606 117.2(4) .
C106 C606 N606 120.0(4) .
O606 N606 O506 126.0(4) .
O606 N606 C606 118.1(4) .
O506 N606 C606 115.9(4) .

loop_
_geom_bond_atom_site_label_1
_geom_bond_atom_site_label_2
_geom_bond_distance
_geom_bond_site_symmetry_2
Br01 C101 1.874(4) .
Br01 O102 2.989(3) 1_565
C101 C201 1.393(6) .
C101 C601 1.395(6) .
C201 C301 1.387(6) .
C201 N201 1.473(5) .
N201 O201 1.217(4) .
N201 O101 1.232(4) .
C301 C401 1.379(6) .
C301 H301 0.9500 .
C401 C501 1.382(6) .
C401 N401 1.484(5) .
N401 O401 1.217(5) .
N401 O301 1.227(5) .
C501 C601 1.377(6) .
C501 H501 0.9500 .
C601 N601 1.479(5) .
N601 O501 1.208(5) .
N601 O601 1.224(5) .
Br02 C102 1.873(4) .
Br02 O103 3.181(3) 1_455
C102 C602 1.387(6) .
C102 C202 1.393(6) .
C202 C302 1.386(6) .
C202 N202 1.477(5) .
N202 O202 1.215(5) .
N202 O102 1.228(5) .
C302 C402 1.372(6) .
C302 H302 0.9500 .
C402 C502 1.385(6) .
C402 N402 1.477(5) .
N402 O302 1.223(5) .
N402 O402 1.231(5) .
C502 C602 1.370(6) .
C502 H502 0.9500 .
C602 N602 1.486(5) .
N602 O502 1.208(4) .
N602 O602 1.216(5) .
Br03 C103 1.881(4) .
Br03 O101 2.995(3) 1_645
C103 C603 1.379(6) .
C103 C203 1.382(6) .
C203 C303 1.387(6) .
C203 N203 1.477(5) .
N203 O103 1.210(5) .
N203 O203 1.211(5) .
C303 C403 1.383(6) .
C303 H303 0.9500 .
C403 C503 1.374(6) .
C403 N403 1.469(5) .
N403 O403 1.219(5) .
N403 O303 1.236(5) .
C503 C603 1.384(6) .
C503 H503 0.9500 .
C603 N603 1.484(5) .
N603 O503 1.205(5) .
N603 O603 1.209(4) .
Br04 C104 1.880(4) .
Br04 O205 3.089(4) 1_545
C104 C204 1.386(6) .
C104 C604 1.400(5) .
C204 C304 1.377(6) .
C204 N204 1.483(5) .
N204 O104 1.214(4) .
N204 O204 1.219(5) .
C304 C404 1.395(5) .
C304 H304 0.9500 .
C404 C504 1.371(6) .
C404 N404 1.467(5) .
N404 O304 1.222(4) .
N404 O404 1.235(4) .
C504 C604 1.373(6) .
C504 H504 0.9500 .
C604 N604 1.482(5) .
N604 O504 1.162(5) .
N604 O604 1.167(5) .
Br05 C105 1.883(4) .
Br05 O106 3.030(3) 1_655
C105 C605 1.383(6) .
C105 C205 1.387(6) .
C205 C305 1.374(6) .
C205 N205 1.482(5) .
N205 O105 1.170(5) .
N205 O205 1.172(5) .
C305 C405 1.387(6) .
C305 H305 0.9500 .
C405 C505 1.388(5) .
C405 N405 1.471(5) .
N405 O405 1.226(5) .
N405 O305 1.231(4) .
C505 C605 1.373(6) .
C505 H505 0.9500 .
C605 N605 1.481(5) .
N605 O505 1.195(5) .
N605 O605 1.199(5) .
Br06 C106 1.875(4) .
Br06 O104 3.071(3) 1_465
C106 C606 1.395(6) .
C106 C206 1.396(6) .
C206 C306 1.388(6) .
C206 N206 1.474(5) .
N206 O206 1.219(5) .
N206 O106 1.227(5) .
C306 C406 1.374(6) .
C306 H306 0.9500 .
C406 C506 1.376(6) .
C406 N406 1.483(5) .
N406 O406 1.223(5) .
N406 O306 1.225(5) .
C506 C606 1.381(6) .
C506 H506 0.9500 .
C606 N606 1.483(5) .
N606 O606 1.210(5) .
N606 O506 1.223(5) .

loop_
_geom_hbond_atom_site_label_D
_geom_hbond_atom_site_label_H
_geom_hbond_atom_site_label_A
_geom_hbond_distance_DH
_geom_hbond_distance_HA
_geom_hbond_distance_DA
_geom_hbond_angle_DHA
_geom_hbond_site_symmetry_A
C301 H301 O302 0.95 2.41 3.314(5) 157.9 .
C302 H302 O303 0.95 2.29 3.231(5) 169.5 .
C303 H303 O301 0.95 2.35 3.289(5) 168.3 .
C304 H304 O305 0.95 2.36 3.305(5) 177.4 .
C305 H305 O306 0.95 2.40 3.336(5) 169.7 .
C306 H306 O304 0.95 2.32 3.260(5) 169.9 .
C502 H502 O603 0.95 2.44 3.332(5) 156.6 1_465
C503 H503 O601 0.95 2.32 3.254(5) 168.5 1_545
C505 H505 O606 0.95 2.39 3.302(5) 160.1 1_645
C506 H506 O604 0.95 2.36 3.258(6) 157.8 1_565

loop_
_geom_torsion_atom_site_label_1
_geom_torsion_atom_site_label_2
_geom_torsion_atom_site_label_3
_geom_torsion_atom_site_label_4
_geom_torsion
_geom_torsion_site_symmetry_1
O102 Br01 C101 C201 -84(3) 1_565
O102 Br01 C101 C601 93(3) 1_565
C601 C101 C201 C301 2.1(6) .
Br01 C101 C201 C301 178.8(3) .
C601 C101 C201 N201 -177.0(4) .
Br01 C101 C201 N201 -0.3(5) .
C301 C201 N201 O201 -58.1(5) .
C101 C201 N201 O201 121.0(4) .
C301 C201 N201 O101 119.9(4) .
C101 C201 N201 O101 -61.0(5) .
C101 C201 C301 C401 -0.7(6) .
N201 C201 C301 C401 178.4(4) .
C201 C301 C401 C501 -1.1(6) .
C201 C301 C401 N401 177.7(4) .
C301 C401 N401 O401 -161.5(4) .
C501 C401 N401 O401 17.4(6) .
C301 C401 N401 O301 19.9(5) .
C501 C401 N401 O301 -161.3(4) .
C301 C401 C501 C601 1.3(6) .
N401 C401 C501 C601 -177.5(4) .
C401 C501 C601 C101 0.3(6) .
C401 C501 C601 N601 177.2(4) .
C201 C101 C601 C501 -1.9(6) .
Br01 C101 C601 C501 -178.5(3) .
C201 C101 C601 N601 -178.7(4) .
Br01 C101 C601 N601 4.7(6) .
C501 C601 N601 O501 53.4(5) .
C101 C601 N601 O501 -129.6(4) .
C501 C601 N601 O601 -127.6(4) .
C101 C601 N601 O601 49.4(6) .
O103 Br02 C102 C602 -94.8(5) 1_455
O103 Br02 C102 C202 83.5(6) 1_455
C602 C102 C202 C302 0.7(6) .
Br02 C102 C202 C302 -177.6(3) .
C602 C102 C202 N202 179.3(4) .
Br02 C102 C202 N202 1.0(5) .
C302 C202 N202 O202 60.3(5) .
C102 C202 N202 O202 -118.4(4) .
C302 C202 N202 O102 -119.1(4) .
C102 C202 N202 O102 62.2(5) .
C102 C202 C302 C402 -0.6(6) .
N202 C202 C302 C402 -179.2(4) .
C202 C302 C402 C502 0.3(6) .
C202 C302 C402 N402 178.5(4) .
C302 C402 N402 O302 3.6(6) .
C502 C402 N402 O302 -178.2(4) .
C302 C402 N402 O402 -175.7(4) .
C502 C402 N402 O402 2.6(6) .
C302 C402 C502 C602 -0.3(6) .
N402 C402 C502 C602 -178.4(4) .
C402 C502 C602 C102 0.4(6) .
C402 C502 C602 N602 -179.1(4) .
C202 C102 C602 C502 -0.7(6) .
Br02 C102 C602 C502 177.7(3) .
C202 C102 C602 N602 178.9(4) .
Br02 C102 C602 N602 -2.8(5) .
C502 C602 N602 O502 -83.5(5) .
C102 C602 N602 O502 97.0(5) .
C502 C602 N602 O602 95.6(5) .
C102 C602 N602 O602 -83.9(5) .
O101 Br03 C103 C603 -118.3(10) 1_645
O101 Br03 C103 C203 61.5(12) 1_645
C603 C103 C203 C303 -0.7(6) .
Br03 C103 C203 C303 179.5(3) .
C603 C103 C203 N203 178.9(4) .
Br03 C103 C203 N203 -0.9(6) .
C103 C203 N203 O103 -88.4(5) .
C303 C203 N203 O103 91.3(5) .
C103 C203 N203 O203 93.0(5) .
C303 C203 N203 O203 -87.4(5) .
C103 C203 C303 C403 -0.9(6) .
N203 C203 C303 C403 179.4(4) .
C203 C303 C403 C503 2.5(6) .
C203 C303 C403 N403 -177.1(4) .
C503 C403 N403 O403 -23.6(6) .
C303 C403 N403 O403 156.0(4) .
C503 C403 N403 O303 157.8(4) .
C303 C403 N403 O303 -22.6(6) .
C303 C403 C503 C603 -2.3(6) .
N403 C403 C503 C603 177.3(4) .
C203 C103 C603 C503 0.9(6) .
Br03 C103 C603 C503 -179.3(3) .
C203 C103 C603 N603 179.1(4) .
Br03 C103 C603 N603 -1.1(6) .
C403 C503 C603 C103 0.5(6) .
C403 C503 C603 N603 -177.7(4) .
C103 C603 N603 O503 112.4(5) .
C503 C603 N603 O503 -69.3(5) .
C103 C603 N603 O603 -68.5(5) .
C503 C603 N603 O603 109.7(5) .
O205 Br04 C104 C204 124.6(9) 1_545
O205 Br04 C104 C604 -53.6(11) 1_545
C604 C104 C204 C304 -0.9(6) .
Br04 C104 C204 C304 -179.1(3) .
C604 C104 C204 N204 176.3(4) .
Br04 C104 C204 N204 -2.0(5) .
C304 C204 N204 O104 -113.9(5) .
C104 C204 N204 O104 68.8(5) .
C304 C204 N204 O204 66.3(5) .
C104 C204 N204 O204 -111.0(5) .
C104 C204 C304 C404 -2.4(6) .
N204 C204 C304 C404 -179.6(4) .
C204 C304 C404 C504 3.2(6) .
C204 C304 C404 N404 -178.1(4) .
C504 C404 N404 O304 156.6(4) .
C304 C404 N404 O304 -22.2(5) .
C504 C404 N404 O404 -22.2(5) .
C304 C404 N404 O404 159.0(4) .
C304 C404 C504 C604 -0.5(6) .
N404 C404 C504 C604 -179.3(4) .
C404 C504 C604 C104 -3.1(6) .
C404 C504 C604 N604 178.4(4) .
C204 C104 C604 C504 3.7(6) .
Br04 C104 C604 C504 -178.0(3) .
C204 C104 C604 N604 -177.7(4) .
Br04 C104 C604 N604 0.6(5) .
C504 C604 N604 O504 -85.8(6) .
C104 C604 N604 O504 95.6(6) .
C504 C604 N604 O604 92.4(6) .
C104 C604 N604 O604 -86.2(6) .
O106 Br05 C105 C605 123.4(4) 1_655
O106 Br05 C105 C205 -57.5(6) 1_655
C605 C105 C205 C305 0.4(6) .
Br05 C105 C205 C305 -178.8(3) .
C605 C105 C205 N205 179.8(4) .
Br05 C105 C205 N205 0.6(5) .
C305 C205 N205 O105 -101.2(6) .
C105 C205 N205 O105 79.4(7) .
C305 C205 N205 O205 79.2(6) .
C105 C205 N205 O205 -100.2(5) .
C105 C205 C305 C405 -3.1(6) .
N205 C205 C305 C405 177.5(4) .
C205 C305 C405 C505 3.7(6) .
C205 C305 C405 N405 -175.7(4) .
C305 C405 N405 O405 166.1(4) .
C505 C405 N405 O405 -13.3(6) .
C305 C405 N405 O305 -12.4(6) .
C505 C405 N405 O305 168.3(4) .
C305 C405 C505 C605 -1.5(6) .
N405 C405 C505 C605 177.8(4) .
C405 C505 C605 C105 -1.4(6) .
C405 C505 C605 N605 177.0(4) .
C205 C105 C605 C505 1.9(6) .
Br05 C105 C605 C505 -178.9(3) .
C205 C105 C605 N605 -176.5(4) .
Br05 C105 C605 N605 2.7(5) .
C505 C605 N605 O505 89.3(6) .
C105 C605 N605 O505 -92.3(6) .
C505 C605 N605 O605 -89.6(5) .
C105 C605 N605 O605 88.8(5) .
O104 Br06 C106 C606 85.1(6) 1_465
O104 Br06 C106 C206 -99.2(5) 1_465
C606 C106 C206 C306 -0.8(6) .
Br06 C106 C206 C306 -176.8(3) .
C606 C106 C206 N206 177.7(4) .
Br06 C106 C206 N206 1.7(5) .
C306 C206 N206 O206 62.6(5) .
C106 C206 N206 O206 -116.0(4) .
C306 C206 N206 O106 -116.0(4) .
C106 C206 N206 O106 65.4(5) .
C106 C206 C306 C406 -1.0(6) .
N206 C206 C306 C406 -179.5(4) .
C206 C306 C406 C506 2.6(6) .
C206 C306 C406 N406 -179.0(4) .
C306 C406 N406 O406 169.2(4) .
C506 C406 N406 O406 -12.3(6) .
C306 C406 N406 O306 -10.8(6) .
C506 C406 N406 O306 167.7(4) .
C306 C406 C506 C606 -2.3(6) .
N406 C406 C506 C606 179.3(4) .
C406 C506 C606 C106 0.3(6) .
C406 C506 C606 N606 -179.3(4) .
C206 C106 C606 C506 1.2(6) .
Br06 C106 C606 C506 177.1(3) .
C206 C106 C606 N606 -179.3(4) .
Br06 C106 C606 N606 -3.3(6) .
C506 C606 N606 O606 128.6(4) .
C106 C606 N606 O606 -51.0(5) .
C506 C606 N606 O506 -49.6(5) .
C106 C606 N606 O506 130.8(4) .
